data_7061543
loop_
_publ_author_name
'Darii, Mariana'
'Beleaev, Ecaterina S.'
'Kravtsov, Victor Ch.'
'Bourosh, Paulina'
'Chumakov, Yurii'
'Hauser, J\"urg'
'Decurtins, Silvio'
'Liu, Shi-Xia'
'Sultanova, Olga'
'Baca, Svetlana G.'

_publ_section_title
;
 Crystalline multicomponent compounds involving hexaammine cobalt(iii)
 cations
;
_journal_issue 23
_journal_name_full 'New Journal of Chemistry'
_journal_page_first 11404
_journal_page_last 11421
_journal_paper_doi 10.1039/D2NJ01655A
_journal_volume 46
_journal_year 2022
_chemical_formula_moiety 'C14 H8 O4, C14 H9 O4, Co H18 N6, 3(H2 O)'
_chemical_formula_sum 'C28 H41 Co N6 O11'
_chemical_formula_weight 696.60
_space_group_crystal_system triclinic
_space_group_IT_number 2
_space_group_name_Hall '-P 1'
_space_group_name_H-M_alt 'P -1'
_atom_sites_solution_hydrogens mixed
_atom_sites_solution_primary direct
_atom_sites_solution_secondary difmap
_audit_creation_method SHELXL-2014/7
_audit_update_record
;
2022-05-20 deposited with the CCDC.	2022-05-23 downloaded from the CCDC.
;
_cell_angle_alpha 112.767(2)
_cell_angle_beta 95.2310(19)
_cell_angle_gamma 100.730(2)
_cell_formula_units_Z 2
_cell_length_a 7.06800(16)
_cell_length_b 14.9483(4)
_cell_length_c 16.6898(4)
_cell_measurement_reflns_used 14948
_cell_measurement_temperature 173(2)
_cell_measurement_theta_max 28.0330
_cell_measurement_theta_min 2.3980
_cell_volume 1571.39(7)
_computing_cell_refinement
;
CrysAlisPro, Agilent Technologies,
Version 1.171.37.33 (release 27-03-2014 CrysAlis171 .NET)
(compiled Mar 27 2014,17:12:48)
;
_computing_data_collection
;
CrysAlisPro, Agilent Technologies,
Version 1.171.37.33 (release 27-03-2014 CrysAlis171 .NET)
(compiled Mar 27 2014,17:12:48)
;
_computing_data_reduction
;
CrysAlisPro, Agilent Technologies,
Version 1.171.37.33 (release 27-03-2014 CrysAlis171 .NET)
(compiled Mar 27 2014,17:12:48)
;
_computing_molecular_graphics MERCURY
_computing_publication_material
;
SHELX-97 (Sheldrick, 2008)
;
_computing_structure_refinement 'SHELXL-2014/7 (Sheldrick, 2014)'
_computing_structure_solution SHELXS97
_diffrn_ambient_temperature 173(2)
_diffrn_detector_area_resol_mean 16.0969
_diffrn_measured_fraction_theta_full 1.000
_diffrn_measured_fraction_theta_max 1.000
_diffrn_measurement_device_type 'SuperNova, Single source at offset, Eos'
_diffrn_measurement_method '\w scans'
_diffrn_radiation_type MoK\a
_diffrn_radiation_wavelength 0.71073
_diffrn_reflns_av_R_equivalents 0.0293
_diffrn_reflns_av_unetI/netI 0.0200
_diffrn_reflns_Laue_measured_fraction_full 1.000
_diffrn_reflns_Laue_measured_fraction_max 1.000
_diffrn_reflns_limit_h_max 8
_diffrn_reflns_limit_h_min -8
_diffrn_reflns_limit_k_max 18
_diffrn_reflns_limit_k_min -18
_diffrn_reflns_limit_l_max 20
_diffrn_reflns_limit_l_min -20
_diffrn_reflns_number 30303
_diffrn_reflns_point_group_measured_fraction_full 1.000
_diffrn_reflns_point_group_measured_fraction_max 1.000
_diffrn_reflns_theta_full 25.242
_diffrn_reflns_theta_max 25.500
_diffrn_reflns_theta_min 1.522
_diffrn_source 'fine-focus sealed tube'
_exptl_absorpt_coefficient_mu 0.615
_exptl_absorpt_correction_T_max 1.00000
_exptl_absorpt_correction_T_min 0.67889
_exptl_absorpt_correction_type multi-scan
_exptl_absorpt_process_details CrysAlisPro
_exptl_crystal_colour yellow
_exptl_crystal_density_diffrn 1.472
_exptl_crystal_description plate
_exptl_crystal_F_000 732
_exptl_crystal_size_max 0.410
_exptl_crystal_size_mid 0.230
_exptl_crystal_size_min 0.040
_refine_diff_density_max 0.300
_refine_diff_density_min -0.289
_refine_diff_density_rms 0.044
_refine_ls_extinction_method none
_refine_ls_goodness_of_fit_ref 1.001
_refine_ls_hydrogen_treatment constr
_refine_ls_matrix_type full
_refine_ls_number_parameters 424
_refine_ls_number_reflns 5867
_refine_ls_number_restraints 0
_refine_ls_restrained_S_all 1.001
_refine_ls_R_factor_all 0.0294
_refine_ls_R_factor_gt 0.0255
_refine_ls_shift/su_max 0.000
_refine_ls_shift/su_mean 0.000
_refine_ls_structure_factor_coef Fsqd
_refine_ls_weighting_details 'w=1/[\s^2^(Fo^2^)+(0.0384P)^2^+0.6728P] where P=(Fo^2^+2Fc^2^)/3'
_refine_ls_weighting_scheme calc
_refine_ls_wR_factor_gt 0.0690
_refine_ls_wR_factor_ref 0.0716
_reflns_Friedel_coverage 0.000
_reflns_number_gt 5288
_reflns_number_total 5867
_reflns_threshold_expression 'I > 2\s(I)'
_cod_data_source_file d2nj01655a2.cif
_cod_data_source_block 14sd076
_cod_depositor_comments 'Adding full bibliography for 7061540--7061548.cif.'
_cod_database_code 7061543
_shelx_shelxl_version_number 2014/7
_shelx_space_group_comment
;
The symmetry employed for this shelxl refinement is uniquely defined
by the following loop, which should always be used as a source of
symmetry information in preference to the above space-group names.
They are only intended as comments.
;
_shelx_estimated_absorpt_t_min 0.787
_shelx_estimated_absorpt_t_max 0.976
_exptl_absorpt_special_details
;
Empirical absorption correction using spherical harmonics,
implemented in SCALE3 ABSPACK scaling algorithm
;

loop_
_space_group_symop_operation_xyz
'x, y, z'
'-x, -y, -z'

loop_
_atom_site_label
_atom_site_type_symbol
_atom_site_fract_x
_atom_site_fract_y
_atom_site_fract_z
_atom_site_U_iso_or_equiv
_atom_site_adp_type
_atom_site_occupancy
_atom_site_site_symmetry_order
_atom_site_calc_flag
_atom_site_refinement_flags_posn
_atom_site_refinement_flags_adp
_atom_site_refinement_flags_occupancy
_atom_site_disorder_assembly
_atom_site_disorder_group
Co1 Co 0.5000 1.0000 1.0000 0.01434(8) Uani 1 2 d S . P . .
Co2 Co 1.0000 0.5000 1.0000 0.01523(8) Uani 1 2 d S . P . .
N1 N 0.45549(17) 0.94117(9) 0.86974(7) 0.0188(3) Uani 1 1 d . . . . .
H1A H 0.4748 0.9909 0.8506 0.028 Uiso 1 1 calc R U . . .
H1B H 0.3305 0.9034 0.8481 0.028 Uiso 1 1 calc R U . . .
H1C H 0.5407 0.9021 0.8504 0.028 Uiso 1 1 calc R U . . .
N2 N 0.74539(17) 0.95624(9) 1.00391(8) 0.0189(3) Uani 1 1 d . . . . .
H2A H 0.7895 0.9456 0.9522 0.028 Uiso 1 1 calc R U . . .
H2B H 0.7233 0.8985 1.0118 0.028 Uiso 1 1 calc R U . . .
H2C H 0.8368 1.0044 1.0495 0.028 Uiso 1 1 calc R U . . .
N3 N 0.34981(18) 0.87170(9) 0.99234(8) 0.0195(3) Uani 1 1 d . . . . .
H3A H 0.2324 0.8536 0.9560 0.029 Uiso 1 1 calc R U . . .
H3B H 0.3296 0.8779 1.0471 0.029 Uiso 1 1 calc R U . . .
H3C H 0.4177 0.8241 0.9704 0.029 Uiso 1 1 calc R U . . .
N4 N 1.19596(18) 0.47236(9) 0.92309(8) 0.0222(3) Uani 1 1 d . . . . .
H4A H 1.2693 0.4355 0.9384 0.033 Uiso 1 1 calc R U . . .
H4B H 1.2750 0.5311 0.9295 0.033 Uiso 1 1 calc R U . . .
H4C H 1.1343 0.4377 0.8658 0.033 Uiso 1 1 calc R U . . .
N5 N 0.91388(19) 0.35765(9) 0.97387(8) 0.0221(3) Uani 1 1 d . . . . .
H5A H 0.9600 0.3467 1.0211 0.033 Uiso 1 1 calc R U . . .
H5B H 0.9609 0.3212 0.9258 0.033 Uiso 1 1 calc R U . . .
H5C H 0.7807 0.3390 0.9625 0.033 Uiso 1 1 calc R U . . .
N6 N 0.80412(18) 0.47735(9) 0.89865(8) 0.0214(3) Uani 1 1 d . . . . .
H6A H 0.8446 0.4433 0.8477 0.032 Uiso 1 1 calc R U . . .
H6B H 0.7892 0.5372 0.9004 0.032 Uiso 1 1 calc R U . . .
H6C H 0.6877 0.4410 0.9009 0.032 Uiso 1 1 calc R U . . .
O1 O 0.0437(2) -0.36218(8) 0.25582(7) 0.0345(3) Uani 1 1 d . . . . .
O2 O 0.07672(17) -0.24236(8) 0.20784(7) 0.0293(3) Uani 1 1 d . . . . .
O3 O 0.32187(17) 0.23057(8) 0.95761(6) 0.0271(3) Uani 1 1 d . . . . .
O4 O 0.47349(16) 0.34363(8) 0.91502(7) 0.0259(2) Uani 1 1 d . . . . .
O5 O 0.14614(16) 0.06841(8) 0.17049(7) 0.0260(2) Uani 1 1 d . . . . .
O6 O -0.04499(16) 0.16444(8) 0.15477(7) 0.0268(2) Uani 1 1 d . . . . .
O7 O 0.54517(17) 0.62404(8) 0.89549(7) 0.0271(2) Uani 1 1 d . . . . .
H7A H 0.5968 0.6821 0.9518 0.041 Uiso 1 1 d R U . . .
O8 O 0.53750(17) 0.74270(8) 0.84619(7) 0.0287(3) Uani 1 1 d . . . . .
C1 C 0.0809(2) -0.27108(11) 0.26889(10) 0.0230(3) Uani 1 1 d . . . . .
C2 C 0.1316(2) -0.19349(11) 0.36330(10) 0.0218(3) Uani 1 1 d . . . . .
C3 C 0.1408(3) -0.22080(12) 0.43406(10) 0.0278(4) Uani 1 1 d . . . . .
H3 H 0.1140 -0.2896 0.4231 0.033 Uiso 1 1 calc R U . . .
C4 C 0.1886(3) -0.14878(12) 0.52042(10) 0.0283(4) Uani 1 1 d . . . . .
H4 H 0.1945 -0.1690 0.5678 0.034 Uiso 1 1 calc R U . . .
C5 C 0.2281(2) -0.04692(11) 0.53888(9) 0.0209(3) Uani 1 1 d . . . . .
C6 C 0.2698(2) 0.03047(11) 0.63108(9) 0.0202(3) Uani 1 1 d . . . . .
C7 C 0.1929(2) 0.01006(11) 0.69814(10) 0.0227(3) Uani 1 1 d . . . . .
H7 H 0.1162 -0.0550 0.6847 0.027 Uiso 1 1 calc R U . . .
C8 C 0.2261(2) 0.08252(11) 0.78349(9) 0.0209(3) Uani 1 1 d . . . . .
H8 H 0.1715 0.0669 0.8278 0.025 Uiso 1 1 calc R U . . .
C9 C 0.3391(2) 0.17843(10) 0.80512(9) 0.0181(3) Uani 1 1 d . . . . .
C10 C 0.3807(2) 0.25639(11) 0.89801(9) 0.0195(3) Uani 1 1 d . . . . .
C11 C 0.4157(2) 0.19974(11) 0.73884(10) 0.0215(3) Uani 1 1 d . . . . .
H11 H 0.4924 0.2649 0.7525 0.026 Uiso 1 1 calc R U . . .
C12 C 0.3815(2) 0.12720(11) 0.65331(10) 0.0222(3) Uani 1 1 d . . . . .
H12 H 0.4346 0.1433 0.6089 0.027 Uiso 1 1 calc R U . . .
C13 C 0.2190(2) -0.02025(11) 0.46725(10) 0.0235(3) Uani 1 1 d . . . . .
H13 H 0.2451 0.0484 0.4778 0.028 Uiso 1 1 calc R U . . .
C14 C 0.1725(2) -0.09236(11) 0.38121(10) 0.0234(3) Uani 1 1 d . . . . .
H14 H 0.1686 -0.0724 0.3337 0.028 Uiso 1 1 calc R U . . .
C15 C 0.0752(2) 0.14287(11) 0.20111(9) 0.0196(3) Uani 1 1 d . . . . .
C16 C 0.1330(2) 0.21113(11) 0.29822(9) 0.0190(3) Uani 1 1 d . . . . .
C17 C 0.2718(2) 0.19589(11) 0.35384(10) 0.0216(3) Uani 1 1 d . . . . .
H17 H 0.3270 0.1398 0.3310 0.026 Uiso 1 1 calc R U . . .
C18 C 0.3295(2) 0.26212(11) 0.44211(10) 0.0229(3) Uani 1 1 d . . . . .
H18 H 0.4233 0.2506 0.4792 0.027 Uiso 1 1 calc R U . . .
C19 C 0.2510(2) 0.34562(11) 0.47705(9) 0.0211(3) Uani 1 1 d . . . . .
C20 C 0.3209(2) 0.42279(11) 0.56919(9) 0.0213(3) Uani 1 1 d . . . . .
C21 C 0.3577(2) 0.39755(11) 0.64059(10) 0.0233(3) Uani 1 1 d . . . . .
H21 H 0.3403 0.3293 0.6307 0.028 Uiso 1 1 calc R U . . .
C22 C 0.4193(2) 0.47163(11) 0.72581(10) 0.0228(3) Uani 1 1 d . . . . .
H22 H 0.4424 0.4536 0.7739 0.027 Uiso 1 1 calc R U . . .
C23 C 0.4479(2) 0.57239(11) 0.74160(9) 0.0204(3) Uani 1 1 d . . . . .
C24 C 0.5146(2) 0.65462(11) 0.83213(10) 0.0219(3) Uani 1 1 d . . . . .
C25 C 0.4124(2) 0.59774(11) 0.67070(10) 0.0238(3) Uani 1 1 d . . . . .
H25 H 0.4313 0.6661 0.6806 0.029 Uiso 1 1 calc R U . . .
C26 C 0.3499(2) 0.52408(11) 0.58590(10) 0.0243(3) Uani 1 1 d . . . . .
H26 H 0.3263 0.5425 0.5381 0.029 Uiso 1 1 calc R U . . .
C27 C 0.1074(2) 0.35833(11) 0.42185(10) 0.0236(3) Uani 1 1 d . . . . .
H27 H 0.0492 0.4133 0.4448 0.028 Uiso 1 1 calc R U . . .
C28 C 0.0488(2) 0.29157(11) 0.33380(10) 0.0218(3) Uani 1 1 d . . . . .
H28 H -0.0502 0.3010 0.2974 0.026 Uiso 1 1 calc R U . . .
O1W O 0.27096(18) -0.09463(9) 0.16687(8) 0.0345(3) Uani 1 1 d . . . . .
H1W1 H 0.2063 -0.0506 0.1759 0.052 Uiso 1 1 d R U . . .
H2W1 H 0.2175 -0.1356 0.1834 0.052 Uiso 1 1 d R U . . .
O2W O 0.1014(2) -0.49446(10) 0.32132(9) 0.0468(3) Uani 1 1 d . . . . .
H1W2 H 0.0850 -0.4392 0.3085 0.070 Uiso 1 1 d R U . . .
H2W2 H 0.2275 -0.4869 0.3325 0.070 Uiso 1 1 d R U . . .
O3W O -0.0127(2) -0.64760(10) 0.14838(8) 0.0482(4) Uani 1 1 d . . . . .
H1W3 H -0.0147 -0.7007 0.1527 0.072 Uiso 1 1 d R U . . .
H2W3 H 0.0150 -0.6042 0.1975 0.072 Uiso 1 1 d R U . . .

loop_
_atom_site_aniso_label
_atom_site_aniso_U_11
_atom_site_aniso_U_22
_atom_site_aniso_U_33
_atom_site_aniso_U_23
_atom_site_aniso_U_13
_atom_site_aniso_U_12
Co1 0.01633(14) 0.01348(14) 0.01156(13) 0.00493(10) 0.00115(10) 0.00096(10)
Co2 0.01881(14) 0.01287(14) 0.01310(14) 0.00549(10) 0.00143(10) 0.00209(10)
N1 0.0196(6) 0.0195(6) 0.0150(6) 0.0060(5) 0.0015(5) 0.0022(5)
N2 0.0192(6) 0.0188(6) 0.0159(6) 0.0060(5) 0.0008(5) 0.0020(5)
N3 0.0224(6) 0.0180(6) 0.0168(6) 0.0077(5) 0.0014(5) 0.0019(5)
N4 0.0251(6) 0.0197(6) 0.0205(6) 0.0080(5) 0.0044(5) 0.0034(5)
N5 0.0294(7) 0.0165(6) 0.0185(6) 0.0074(5) 0.0022(5) 0.0020(5)
N6 0.0238(6) 0.0204(6) 0.0190(6) 0.0091(5) 0.0006(5) 0.0022(5)
O1 0.0601(8) 0.0204(6) 0.0179(5) 0.0057(5) 0.0046(5) 0.0039(5)
O2 0.0433(7) 0.0257(6) 0.0169(5) 0.0082(5) 0.0044(5) 0.0056(5)
O3 0.0407(6) 0.0198(5) 0.0146(5) 0.0050(4) 0.0009(5) -0.0004(5)
O4 0.0290(6) 0.0173(5) 0.0244(6) 0.0045(4) 0.0035(5) -0.0008(4)
O5 0.0373(6) 0.0199(5) 0.0193(5) 0.0064(4) 0.0078(5) 0.0059(5)
O6 0.0264(6) 0.0285(6) 0.0183(5) 0.0060(5) -0.0041(4) 0.0015(5)
O7 0.0411(7) 0.0179(5) 0.0163(5) 0.0041(4) -0.0017(5) 0.0032(5)
O8 0.0442(7) 0.0156(6) 0.0219(6) 0.0048(4) 0.0032(5) 0.0046(5)
C1 0.0251(8) 0.0228(8) 0.0191(7) 0.0069(6) 0.0049(6) 0.0046(6)
C2 0.0225(7) 0.0229(8) 0.0177(7) 0.0065(6) 0.0039(6) 0.0041(6)
C3 0.0408(9) 0.0189(8) 0.0208(8) 0.0073(6) 0.0052(7) 0.0026(7)
C4 0.0430(9) 0.0237(8) 0.0179(8) 0.0106(6) 0.0043(7) 0.0034(7)
C5 0.0228(7) 0.0204(7) 0.0166(7) 0.0057(6) 0.0028(6) 0.0025(6)
C6 0.0212(7) 0.0196(7) 0.0179(7) 0.0069(6) 0.0020(6) 0.0034(6)
C7 0.0272(8) 0.0180(7) 0.0188(7) 0.0070(6) 0.0011(6) -0.0016(6)
C8 0.0230(7) 0.0216(8) 0.0173(7) 0.0092(6) 0.0015(6) 0.0021(6)
C9 0.0193(7) 0.0174(7) 0.0161(7) 0.0058(6) 0.0004(5) 0.0047(6)
C10 0.0177(7) 0.0182(7) 0.0204(7) 0.0064(6) -0.0004(6) 0.0043(6)
C11 0.0224(7) 0.0171(7) 0.0229(7) 0.0084(6) 0.0018(6) 0.0004(6)
C12 0.0246(7) 0.0226(8) 0.0199(7) 0.0104(6) 0.0047(6) 0.0030(6)
C13 0.0300(8) 0.0192(7) 0.0208(7) 0.0084(6) 0.0047(6) 0.0047(6)
C14 0.0300(8) 0.0256(8) 0.0171(7) 0.0105(6) 0.0053(6) 0.0079(6)
C15 0.0192(7) 0.0184(7) 0.0183(7) 0.0079(6) 0.0035(6) -0.0027(6)
C16 0.0211(7) 0.0179(7) 0.0165(7) 0.0076(6) 0.0030(6) -0.0004(6)
C17 0.0254(8) 0.0176(7) 0.0208(7) 0.0074(6) 0.0032(6) 0.0045(6)
C18 0.0258(8) 0.0229(8) 0.0196(7) 0.0096(6) 0.0008(6) 0.0046(6)
C19 0.0260(8) 0.0192(7) 0.0160(7) 0.0072(6) 0.0035(6) 0.0013(6)
C20 0.0240(7) 0.0209(7) 0.0164(7) 0.0059(6) 0.0036(6) 0.0033(6)
C21 0.0307(8) 0.0163(7) 0.0203(7) 0.0066(6) 0.0010(6) 0.0035(6)
C22 0.0290(8) 0.0212(8) 0.0178(7) 0.0086(6) 0.0021(6) 0.0050(6)
C23 0.0221(7) 0.0188(7) 0.0172(7) 0.0051(6) 0.0038(6) 0.0027(6)
C24 0.0236(7) 0.0205(8) 0.0197(7) 0.0068(6) 0.0040(6) 0.0044(6)
C25 0.0310(8) 0.0170(7) 0.0222(8) 0.0082(6) 0.0055(6) 0.0027(6)
C26 0.0329(8) 0.0222(8) 0.0185(7) 0.0107(6) 0.0039(6) 0.0036(6)
C27 0.0299(8) 0.0207(8) 0.0195(7) 0.0068(6) 0.0045(6) 0.0078(6)
C28 0.0236(7) 0.0230(8) 0.0190(7) 0.0098(6) 0.0015(6) 0.0050(6)
O1W 0.0435(7) 0.0371(7) 0.0385(7) 0.0263(6) 0.0196(6) 0.0160(6)
O2W 0.0591(9) 0.0361(7) 0.0519(8) 0.0250(7) 0.0094(7) 0.0124(6)
O3W 0.0787(10) 0.0334(7) 0.0300(7) 0.0188(6) -0.0011(7) -0.0002(7)

loop_
_atom_type_symbol
_atom_type_description
_atom_type_scat_dispersion_real
_atom_type_scat_dispersion_imag
_atom_type_scat_source
C C 0.0033 0.0016 'International Tables Vol C Tables 4.2.6.8 and 6.1.1.4'
H H 0.0000 0.0000 'International Tables Vol C Tables 4.2.6.8 and 6.1.1.4'
Co Co 0.3494 0.9721 'International Tables Vol C Tables 4.2.6.8 and 6.1.1.4'
N N 0.0061 0.0033 'International Tables Vol C Tables 4.2.6.8 and 6.1.1.4'
O O 0.0106 0.0060 'International Tables Vol C Tables 4.2.6.8 and 6.1.1.4'

loop_
_geom_angle_atom_site_label_1
_geom_angle_atom_site_label_2
_geom_angle_atom_site_label_3
_geom_angle
_geom_angle_site_symmetry_1
_geom_angle_site_symmetry_3
_geom_angle_publ_flag
N3 Co1 N3 180.00(4) . 2_677 ?
N3 Co1 N2 89.08(5) . 2_677 ?
N3 Co1 N2 90.92(5) 2_677 2_677 ?
N3 Co1 N2 90.92(5) . . ?
N3 Co1 N2 89.08(5) 2_677 . ?
N2 Co1 N2 180.0 2_677 . ?
N3 Co1 N1 92.09(5) . 2_677 ?
N3 Co1 N1 87.91(5) 2_677 2_677 ?
N2 Co1 N1 90.73(5) 2_677 2_677 ?
N2 Co1 N1 89.27(5) . 2_677 ?
N3 Co1 N1 87.91(5) . . ?
N3 Co1 N1 92.09(5) 2_677 . ?
N2 Co1 N1 89.27(5) 2_677 . ?
N2 Co1 N1 90.73(5) . . ?
N1 Co1 N1 180.00(8) 2_677 . ?
N5 Co2 N5 180.0 2_767 . ?
N5 Co2 N6 91.72(5) 2_767 . ?
N5 Co2 N6 88.28(5) . . ?
N5 Co2 N6 88.28(5) 2_767 2_767 ?
N5 Co2 N6 91.72(5) . 2_767 ?
N6 Co2 N6 180.0 . 2_767 ?
N5 Co2 N4 89.33(5) 2_767 . ?
N5 Co2 N4 90.67(5) . . ?
N6 Co2 N4 90.19(5) . . ?
N6 Co2 N4 89.81(5) 2_767 . ?
N5 Co2 N4 90.67(5) 2_767 2_767 ?
N5 Co2 N4 89.33(5) . 2_767 ?
N6 Co2 N4 89.81(5) . 2_767 ?
N6 Co2 N4 90.19(5) 2_767 2_767 ?
N4 Co2 N4 180.0 . 2_767 ?
O2 C1 O1 123.29(14) . . ?
O2 C1 C2 118.71(14) . . ?
O1 C1 C2 118.00(13) . . ?
C14 C2 C3 118.37(14) . . ?
C14 C2 C1 120.24(13) . . ?
C3 C2 C1 121.39(14) . . ?
C4 C3 C2 120.80(15) . . ?
C3 C4 C5 121.11(14) . . ?
C4 C5 C13 117.64(13) . . ?
C4 C5 C6 121.41(13) . . ?
C13 C5 C6 120.89(13) . . ?
C7 C6 C12 117.67(13) . . ?
C7 C6 C5 121.01(13) . . ?
C12 C6 C5 121.29(13) . . ?
C8 C7 C6 121.35(14) . . ?
C7 C8 C9 120.51(14) . . ?
C11 C9 C8 118.64(13) . . ?
C11 C9 C10 120.56(13) . . ?
C8 C9 C10 120.79(13) . . ?
O4 C10 O3 122.30(13) . . ?
O4 C10 C9 119.65(13) . . ?
O3 C10 C9 118.04(13) . . ?
C12 C11 C9 120.75(13) . . ?
C11 C12 C6 121.07(14) . . ?
C14 C13 C5 121.04(14) . . ?
C13 C14 C2 121.04(14) . . ?
O5 C15 O6 123.33(13) . . ?
O5 C15 C16 119.31(13) . . ?
O6 C15 C16 117.36(13) . . ?
C28 C16 C17 118.72(13) . . ?
C28 C16 C15 119.87(13) . . ?
C17 C16 C15 121.41(13) . . ?
C18 C17 C16 120.51(14) . . ?
C17 C18 C19 120.76(14) . . ?
C27 C19 C18 118.33(13) . . ?
C27 C19 C20 119.26(14) . . ?
C18 C19 C20 122.35(13) . . ?
C21 C20 C26 118.38(13) . . ?
C21 C20 C19 122.10(13) . . ?
C26 C20 C19 119.52(13) . . ?
C22 C21 C20 120.41(14) . . ?
C21 C22 C23 120.66(14) . . ?
C25 C23 C22 119.07(13) . . ?
C25 C23 C24 118.42(13) . . ?
C22 C23 C24 122.52(13) . . ?
O8 C24 O7 122.91(13) . . ?
O8 C24 C23 122.62(14) . . ?
O7 C24 C23 114.47(13) . . ?
C26 C25 C23 120.35(14) . . ?
C25 C26 C20 121.13(14) . . ?
C28 C27 C19 120.77(14) . . ?
C27 C28 C16 120.81(14) . . ?

loop_
_geom_bond_atom_site_label_1
_geom_bond_atom_site_label_2
_geom_bond_distance
_geom_bond_site_symmetry_2
_geom_bond_publ_flag
Co1 N3 1.9619(12) . ?
Co1 N3 1.9619(12) 2_677 ?
Co1 N2 1.9686(12) 2_677 ?
Co1 N2 1.9686(12) . ?
Co1 N1 1.9726(11) 2_677 ?
Co1 N1 1.9726(11) . ?
Co2 N5 1.9595(12) 2_767 ?
Co2 N5 1.9595(12) . ?
Co2 N6 1.9616(12) . ?
Co2 N6 1.9616(12) 2_767 ?
Co2 N4 1.9656(12) . ?
Co2 N4 1.9656(12) 2_767 ?
O1 C1 1.2639(19) . ?
O2 C1 1.2495(19) . ?
O3 C10 1.2744(18) . ?
O4 C10 1.2538(18) . ?
O5 C15 1.2514(18) . ?
O6 C15 1.2644(18) . ?
O7 C24 1.3204(18) . ?
O8 C24 1.2203(18) . ?
C1 C2 1.511(2) . ?
C2 C14 1.389(2) . ?
C2 C3 1.391(2) . ?
C3 C4 1.387(2) . ?
C4 C5 1.398(2) . ?
C5 C13 1.399(2) . ?
C5 C6 1.485(2) . ?
C6 C7 1.398(2) . ?
C6 C12 1.399(2) . ?
C7 C8 1.381(2) . ?
C8 C9 1.394(2) . ?
C9 C11 1.391(2) . ?
C9 C10 1.4964(19) . ?
C11 C12 1.383(2) . ?
C13 C14 1.384(2) . ?
C15 C16 1.5097(19) . ?
C16 C28 1.390(2) . ?
C16 C17 1.399(2) . ?
C17 C18 1.389(2) . ?
C18 C19 1.400(2) . ?
C19 C27 1.397(2) . ?
C19 C20 1.489(2) . ?
C20 C21 1.399(2) . ?
C20 C26 1.400(2) . ?
C21 C22 1.388(2) . ?
C22 C23 1.396(2) . ?
C23 C25 1.391(2) . ?
C23 C24 1.494(2) . ?
C25 C26 1.382(2) . ?
C27 C28 1.388(2) . ?

loop_
_geom_hbond_atom_site_label_D
_geom_hbond_atom_site_label_H
_geom_hbond_atom_site_label_A
_geom_hbond_distance_DH
_geom_hbond_distance_HA
_geom_hbond_distance_DA
_geom_hbond_angle_DHA
_geom_hbond_site_symmetry_A
N1 H1A O1W 0.91 2.26 3.0037(17) 138.1 2_666
N1 H1B O6 0.91 2.07 2.9422(16) 160.1 2_566
N1 H1C O5 0.91 2.26 2.9698(17) 134.4 2_666
N1 H1C O8 0.91 2.35 3.0120(17) 129.3 .
N2 H2A O5 0.91 2.08 2.9796(16) 170.6 2_666
N2 H2B O3 0.91 2.16 3.0636(16) 175.1 2_667
N2 H2C O6 0.91 2.29 3.1238(16) 152.2 1_666
N2 H2C O5 0.91 2.59 3.4280(16) 154.0 1_666
N3 H3A O6 0.91 2.07 2.9219(16) 155.8 2_566
N3 H3B O1W 0.91 1.98 2.8834(17) 172.8 1_566
N3 H3C O8 0.91 2.29 3.0547(17) 141.4 .
N3 H3C O3 0.91 2.53 3.2212(17) 132.8 2_667
N4 H4A O4 0.91 2.13 2.9703(17) 152.6 1_655
N4 H4B O7 0.91 2.39 3.2213(16) 151.7 1_655
N4 H4C O1 0.91 2.05 2.9546(17) 171.2 2_656
N5 H5A O3W 0.91 2.08 2.9453(17) 158.0 1_666
N5 H5B O2 0.91 2.04 2.8647(16) 149.4 2_656
N5 H5C O4 0.91 2.27 3.1205(17) 156.3 .
N6 H6A O1 0.91 2.02 2.9203(17) 172.6 2_656
N6 H6B O7 0.91 2.36 3.1189(17) 141.2 .
N6 H6B O3W 0.91 2.49 3.1027(18) 125.3 2_656
N6 H6C O4 0.91 1.99 2.8863(16) 166.2 .
O7 H7A O3 0.98 1.53 2.5125(14) 177.1 2_667
O7 H7A O4 0.98 2.48 3.0281(15) 115.5 2_667
O1W H1W1 O5 0.84 1.94 2.7237(16) 154.5 .
O1W H2W1 O2 0.81 1.92 2.7276(16) 173.1 .
O2W H1W2 O1 0.95 1.74 2.6765(17) 164.6 .
O3W H1W3 O6 0.82 2.00 2.8205(17) 174.3 1_545
O3W H2W3 O2W 0.80 2.03 2.8276(19) 176.7 .
